data_7019698
loop_
_publ_author_name
'Palomas, David'
'Holle, Sigrid'
'In\'es, Blanca'
'Bruns, Hans'
'Goddard, Richard'
'Alcarazo, Manuel'

_publ_section_title
;
 Synthesis and reactivity of electron poor allenes: formation of
 completely organic frustrated Lewis pairs.
;
_journal_issue 30
_journal_name_full 'Dalton transactions (Cambridge, England : 2003)'
_journal_page_first 9073
_journal_page_last 9082
_journal_paper_doi 10.1039/c2dt30195d
_journal_volume 41
_journal_year 2012
_chemical_compound_source hexane
_chemical_formula_moiety 'C21 H18 O4'
_chemical_formula_sum 'C21 H18 O4'
_chemical_formula_weight 334.35
_chemical_name_systematic
;
1,1-di(ethoxycarbonyl)-2-(9H-fluoren-9-ylidene)-ethene
;
_space_group_IT_number 14
_symmetry_cell_setting monoclinic
_symmetry_Int_Tables_number 14
_symmetry_space_group_name_Hall '-P 2ybc'
_symmetry_space_group_name_H-M 'P 1 21/c 1'
_atom_sites_solution_hydrogens geom
_atom_sites_solution_primary direct
_atom_sites_solution_secondary difmap
_audit_block_code HOS-HG-013-01
_audit_creation_date 2012-01-18
_cell_angle_alpha 90.00
_cell_angle_beta 115.659(6)
_cell_angle_gamma 90.00
_cell_formula_units_Z 4
_cell_length_a 9.5811(7)
_cell_length_b 20.9360(19)
_cell_length_c 9.7491(7)
_cell_measurement_reflns_used 41585
_cell_measurement_temperature 100
_cell_measurement_theta_max 33.0992
_cell_measurement_theta_min 2.6698
_cell_volume 1762.7(3)
_computing_cell_refinement 'DENZO (Bruker AXS, 2006)'
_computing_data_collection 'DATCOL (Bruker AXS, 2006)'
_computing_data_reduction 'DENZO (Bruker AXS, 2006)'
_computing_molecular_graphics 'DIAMOND (Crystal Impact GbR, 2005)'
_computing_publication_material
;
OLEX2: a complete structure solution, refinement and analysis program.
Dolomanov et al., J. Appl. Cryst. (2009). 42, 339-341
;
_computing_structure_refinement 'SHELXL-97 (Sheldrick, 2008)'
_computing_structure_solution 'SHELXS-97 (Sheldrick, 2008)'
_diffrn_ambient_temperature 100
_diffrn_detector_area_resol_mean 18.02
_diffrn_measured_fraction_theta_full 0.999
_diffrn_measured_fraction_theta_max 0.999
_diffrn_measurement_device_type 'Bruker AXS Enraf-Nonius KappaCCD'
_diffrn_measurement_method 'CCD \f- and \w-scans'
_diffrn_radiation_monochromator graphite
_diffrn_radiation_source '0.2 x 2mm^2^ focus rotating anode'
_diffrn_radiation_type MoK\a
_diffrn_radiation_wavelength 0.71073
_diffrn_reflns_av_R_equivalents 0.0835
_diffrn_reflns_av_sigmaI/netI 0.0607
_diffrn_reflns_limit_h_max 14
_diffrn_reflns_limit_h_min -14
_diffrn_reflns_limit_k_max 32
_diffrn_reflns_limit_k_min -28
_diffrn_reflns_limit_l_max 14
_diffrn_reflns_limit_l_min -14
_diffrn_reflns_number 36463
_diffrn_reflns_theta_full 27.50
_diffrn_reflns_theta_max 33.17
_diffrn_reflns_theta_min 2.67
_diffrn_standards_decay_% 0
_diffrn_standards_interval_count 0
_diffrn_standards_interval_time 0
_diffrn_standards_number 0
_exptl_absorpt_coefficient_mu 0.087
_exptl_absorpt_correction_T_max 0.99409
_exptl_absorpt_correction_T_min 0.97111
_exptl_absorpt_correction_type gaussian
_exptl_absorpt_process_details 'SADABS (Bruker AXS, 2008)'
_exptl_crystal_colour colourless
_exptl_crystal_density_diffrn 1.260
_exptl_crystal_description plate
_exptl_crystal_F_000 704
_exptl_crystal_size_max 0.30
_exptl_crystal_size_mid 0.12
_exptl_crystal_size_min 0.07
_refine_diff_density_max 0.440
_refine_diff_density_min -0.470
_refine_diff_density_rms 0.101
_refine_ls_extinction_method none
_refine_ls_goodness_of_fit_ref 1.194
_refine_ls_hydrogen_treatment constr
_refine_ls_matrix_type full
_refine_ls_number_parameters 228
_refine_ls_number_reflns 6720
_refine_ls_number_restraints 0
_refine_ls_restrained_S_all 1.194
_refine_ls_R_factor_all 0.1006
_refine_ls_R_factor_gt 0.0656
_refine_ls_shift/su_max 0.000
_refine_ls_shift/su_mean 0.000
_refine_ls_structure_factor_coef Fsqd
_refine_ls_weighting_details
;
calc w=1/[\s^2^(Fo^2^)+(0.1000P)^2^+0.0000P] where P=(Fo^2^+2Fc^2^)/3
;
_refine_ls_weighting_scheme calc
_refine_ls_wR_factor_gt 0.1703
_refine_ls_wR_factor_ref 0.1922
_reflns_number_gt 4666
_reflns_number_total 6720
_reflns_threshold_expression >2sigma(I)
_cod_data_source_file c2dt30195d.txt
_cod_data_source_block 6971_6
_cod_original_cell_volume 1762.7(2)
_cod_original_sg_symbol_Hall '-p 2ybc'
_cod_original_sg_symbol_H-M 'P 21/c'
_cod_database_code 7019698

loop_
_symmetry_equiv_pos_as_xyz
'-x, y+1/2, -z+1/2'
'-x, -y, -z'
'x, y, z'
'x, -y-1/2, z-1/2'

loop_
_atom_site_label
_atom_site_type_symbol
_atom_site_fract_x
_atom_site_fract_y
_atom_site_fract_z
_atom_site_U_iso_or_equiv
_atom_site_adp_type
_atom_site_occupancy
_atom_site_symmetry_multiplicity
_atom_site_calc_flag
_atom_site_refinement_flags
O1 O 0.75842(14) 0.59903(4) 0.30976(12) 0.0280(2) Uani 1 1 d .
O2 O 0.69072(12) 0.53572(5) 0.45879(11) 0.0219(2) Uani 1 1 d .
O3 O 0.93662(12) 0.52251(5) 0.19232(12) 0.0245(2) Uani 1 1 d .
O4 O 0.75372(12) 0.45222(5) 0.04652(11) 0.0247(2) Uani 1 1 d .
C1 C 0.63662(15) 0.37617(6) 0.31248(15) 0.0175(2) Uani 1 1 d .
C2 C 0.71520(15) 0.32677(6) 0.42936(14) 0.0182(2) Uani 1 1 d .
C3 C 0.86256(16) 0.32640(7) 0.55057(16) 0.0224(3) Uani 1 1 d .
H3 H 0.9286 0.3612 0.5693 0.027 Uiso 1 1 calc R
C4 C 0.90800(17) 0.27204(7) 0.64306(17) 0.0263(3) Uani 1 1 d .
H4 H 1.0065 0.2703 0.7234 0.032 Uiso 1 1 calc R
C5 C 0.80703(18) 0.22011(7) 0.61622(17) 0.0275(3) Uani 1 1 d .
H5 H 0.8389 0.1846 0.6797 0.033 Uiso 1 1 calc R
C6 C 0.65963(17) 0.22107(7) 0.49577(16) 0.0238(3) Uani 1 1 d .
H6 H 0.5930 0.1866 0.4784 0.029 Uiso 1 1 calc R
C7 C 0.61376(16) 0.27446(6) 0.40185(15) 0.0188(2) Uani 1 1 d .
C8 C 0.46922(15) 0.28866(6) 0.26587(15) 0.0184(2) Uani 1 1 d .
C9 C 0.33593(17) 0.25225(7) 0.18798(16) 0.0223(3) Uani 1 1 d .
H9 H 0.3260 0.2119 0.2225 0.027 Uiso 1 1 calc R
C10 C 0.21791(17) 0.27802(7) 0.05690(16) 0.0239(3) Uani 1 1 d .
H10 H 0.1285 0.2543 0.0038 0.029 Uiso 1 1 calc R
C11 C 0.23098(17) 0.33876(7) 0.00363(16) 0.0240(3) Uani 1 1 d .
H11 H 0.1507 0.3548 -0.0840 0.029 Uiso 1 1 calc R
C12 C 0.36396(16) 0.37541(6) 0.08147(15) 0.0207(3) Uani 1 1 d .
H12 H 0.3737 0.4158 0.0468 0.025 Uiso 1 1 calc R
C13 C 0.48156(15) 0.34988(6) 0.21247(14) 0.0176(2) Uani 1 1 d .
C14 C 0.69129(15) 0.43157(6) 0.29533(15) 0.0177(2) Uani 1 1 d .
C15 C 0.74590(15) 0.48612(6) 0.27229(14) 0.0166(2) Uani 1 1 d .
C16 C 0.73464(15) 0.54696(6) 0.34854(15) 0.0179(2) Uani 1 1 d .
C17 C 0.67322(17) 0.59208(7) 0.53850(17) 0.0239(3) Uani 1 1 d .
H17A H 0.6070 0.5818 0.5876 0.029 Uiso 1 1 calc R
H17B H 0.6242 0.6260 0.4657 0.029 Uiso 1 1 calc R
C18 C 0.82830(18) 0.61457(8) 0.65617(17) 0.0290(3) Uani 1 1 d .
H18B H 0.8905 0.6284 0.6066 0.044 Uiso 1 1 calc R
H18A H 0.8796 0.5801 0.7245 0.044 Uiso 1 1 calc R
H18C H 0.8137 0.6495 0.7124 0.044 Uiso 1 1 calc R
C19 C 0.82461(15) 0.48969(6) 0.16803(14) 0.0171(2) Uani 1 1 d .
C20 C 0.82106(18) 0.45157(9) -0.06307(17) 0.0288(3) Uani 1 1 d .
H20A H 0.9103 0.4235 -0.0274 0.035 Uiso 1 1 calc R
H20B H 0.8546 0.4942 -0.0740 0.035 Uiso 1 1 calc R
C21 C 0.7010(2) 0.42856(10) -0.21263(19) 0.0367(4) Uani 1 1 d .
H21C H 0.7429 0.4285 -0.2860 0.055 Uiso 1 1 calc R
H21B H 0.6127 0.4564 -0.2467 0.055 Uiso 1 1 calc R
H21A H 0.6701 0.3860 -0.2014 0.055 Uiso 1 1 calc R

loop_
_atom_site_aniso_label
_atom_site_aniso_U_11
_atom_site_aniso_U_22
_atom_site_aniso_U_33
_atom_site_aniso_U_23
_atom_site_aniso_U_13
_atom_site_aniso_U_12
O1 0.0440(7) 0.0152(5) 0.0352(6) 0.0009(4) 0.0269(5) -0.0001(4)
O2 0.0298(5) 0.0184(5) 0.0264(5) -0.0037(3) 0.0206(4) -0.0025(4)
O3 0.0231(5) 0.0245(5) 0.0332(5) -0.0038(4) 0.0190(4) -0.0063(4)
O4 0.0230(5) 0.0326(6) 0.0252(5) -0.0089(4) 0.0168(4) -0.0083(4)
C1 0.0207(6) 0.0153(5) 0.0219(6) -0.0014(4) 0.0143(5) -0.0014(4)
C2 0.0212(6) 0.0172(5) 0.0210(6) 0.0000(4) 0.0137(5) -0.0009(4)
C3 0.0217(6) 0.0246(6) 0.0237(6) -0.0010(5) 0.0124(5) -0.0020(5)
C4 0.0237(7) 0.0325(8) 0.0234(7) 0.0029(5) 0.0108(6) 0.0017(5)
C5 0.0329(8) 0.0260(7) 0.0280(7) 0.0091(5) 0.0175(6) 0.0034(6)
C6 0.0290(7) 0.0197(6) 0.0278(7) 0.0034(5) 0.0169(6) -0.0010(5)
C7 0.0229(6) 0.0169(6) 0.0223(6) -0.0003(4) 0.0151(5) -0.0013(4)
C8 0.0224(6) 0.0163(6) 0.0219(6) -0.0012(4) 0.0147(5) -0.0025(4)
C9 0.0274(7) 0.0174(6) 0.0269(7) -0.0037(5) 0.0162(5) -0.0059(5)
C10 0.0255(7) 0.0240(7) 0.0244(7) -0.0067(5) 0.0129(5) -0.0080(5)
C11 0.0239(6) 0.0271(7) 0.0218(6) -0.0026(5) 0.0106(5) -0.0029(5)
C12 0.0238(6) 0.0181(6) 0.0237(6) 0.0003(5) 0.0136(5) -0.0011(5)
C13 0.0212(6) 0.0154(5) 0.0213(6) -0.0020(4) 0.0141(5) -0.0015(4)
C14 0.0178(5) 0.0184(6) 0.0206(6) -0.0013(4) 0.0118(5) -0.0010(4)
C15 0.0171(5) 0.0156(5) 0.0203(6) -0.0004(4) 0.0111(4) -0.0008(4)
C16 0.0179(5) 0.0168(5) 0.0212(6) -0.0009(4) 0.0105(5) -0.0001(4)
C17 0.0271(7) 0.0236(7) 0.0271(7) -0.0057(5) 0.0174(6) 0.0010(5)
C18 0.0289(7) 0.0312(8) 0.0252(7) -0.0081(5) 0.0100(6) 0.0028(6)
C19 0.0179(5) 0.0154(5) 0.0213(6) 0.0014(4) 0.0116(5) 0.0003(4)
C20 0.0238(7) 0.0449(9) 0.0245(7) -0.0067(6) 0.0169(6) -0.0037(6)
C21 0.0345(9) 0.0537(11) 0.0258(7) -0.0075(7) 0.0167(7) -0.0100(7)

loop_
_atom_type_symbol
_atom_type_description
_atom_type_scat_dispersion_real
_atom_type_scat_dispersion_imag
_atom_type_scat_source
H H 0.0000 0.0000 'International Tables Vol C Tables 4.2.6.8 and 6.1.1.4'
O O 0.0106 0.0060 'International Tables Vol C Tables 4.2.6.8 and 6.1.1.4'
C C 0.0033 0.0016 'International Tables Vol C Tables 4.2.6.8 and 6.1.1.4'

loop_
_exptl_crystal_face_index_h
_exptl_crystal_face_index_k
_exptl_crystal_face_index_l
_exptl_crystal_face_perp_dist
0.00 -1.00 0.00 0.0600
0.00 1.00 0.00 0.0600
1.00 0.00 0.00 0.0350
-1.00 0.00 0.00 0.0350
1.00 0.00 -1.00 0.1500
-1.00 0.00 1.00 0.1500

loop_
_geom_angle_atom_site_label_1
_geom_angle_atom_site_label_2
_geom_angle_atom_site_label_3
_geom_angle
_geom_angle_publ_flag
O1 C16 O2 125.43(12) y
O1 C16 C15 123.15(12) y
O2 C16 C15 111.38(11) y
O2 C17 C18 110.78(12) y
O3 C19 O4 125.12(12) y
O3 C19 C15 123.87(12) y
O4 C19 C15 111.00(11) y
O4 C20 C21 108.54(12) y
C1 C14 C15 177.39(14) y
C2 C1 C13 106.09(10) y
C2 C3 C4 117.97(13) y
C2 C7 C8 108.42(11) y
C3 C2 C1 130.31(12) y
C3 C2 C7 121.20(12) y
C3 C4 C5 120.88(13) y
C6 C5 C4 120.80(13) y
C6 C7 C2 120.24(13) y
C6 C7 C8 131.33(12) y
C7 C2 C1 108.49(11) y
C7 C6 C5 118.90(13) y
C8 C9 C10 118.30(13) y
C8 C13 C1 108.36(11) y
C9 C8 C7 131.36(12) y
C9 C8 C13 119.98(12) y
C9 C10 C11 121.56(13) y
C12 C11 C10 120.31(13) y
C12 C13 C1 129.93(12) y
C12 C13 C8 121.62(12) y
C13 C8 C7 108.64(11) y
C13 C12 C11 118.22(12) y
C14 C1 C2 128.12(12) y
C14 C1 C13 125.77(12) y
C14 C15 C16 122.18(12) y
C14 C15 C19 120.69(11) y
C16 O2 C17 115.77(11) y
C16 C15 C19 117.13(11) y
C19 O4 C20 115.85(11) y

loop_
_geom_bond_atom_site_label_1
_geom_bond_atom_site_label_2
_geom_bond_distance
_geom_bond_publ_flag
O1 C16 1.2075(16) y
O2 C16 1.3339(16) y
O2 C17 1.4619(16) y
O3 C19 1.2083(16) y
O4 C19 1.3354(16) y
O4 C20 1.4679(17) y
C1 C2 1.4805(18) y
C1 C13 1.4854(18) y
C1 C14 1.3128(18) y
C2 C3 1.3946(19) y
C2 C7 1.4108(18) y
C3 C4 1.399(2) y
C4 C5 1.403(2) y
C5 C6 1.392(2) y
C6 C7 1.3901(19) y
C7 C8 1.4744(19) y
C8 C9 1.3960(18) y
C8 C13 1.4076(18) y
C9 C10 1.397(2) y
C10 C11 1.399(2) y
C11 C12 1.3966(19) y
C12 C13 1.3928(18) y
C14 C15 1.3154(17) y
C15 C16 1.5020(17) y
C15 C19 1.5070(18) y
C17 C18 1.506(2) y
C20 C21 1.493(2) y
